data_1569118
loop_
_publ_author_name
'Dhamija, Avinash'
'Chandel, Dolly'
'Rath, Sankar Prasad'

_publ_section_title
;
 Modulation of supramolecular chirality by stepwise axial coordination in
 a nano-size trizinc(ii)porphyrin trimer.
;
_journal_issue 22
_journal_name_full 'Chemical science'
_journal_page_first 6032
_journal_page_last 6038
_journal_paper_doi 10.1039/d3sc00858d
_journal_volume 14
_journal_year 2023
_chemical_formula_sum 'C72 H72 Cl2 N10 O Zn1.5'
_chemical_formula_weight 1262.35
_space_group_crystal_system triclinic
_space_group_IT_number 2
_space_group_name_Hall '-P 1'
_space_group_name_H-M_alt 'P -1'
_atom_sites_solution_hydrogens geom
_audit_creation_method SHELXL-2014
_audit_update_record
;
2018-06-13 deposited with the CCDC.	2023-05-10 downloaded from the CCDC.
;
_cell_angle_alpha 83.953(5)
_cell_angle_beta 86.895(5)
_cell_angle_gamma 66.880(5)
_cell_formula_units_Z 2
_cell_length_a 12.199(5)
_cell_length_b 14.356(5)
_cell_length_c 21.640(5)
_cell_measurement_reflns_used 999
_cell_measurement_temperature 100(2)
_cell_measurement_theta_max 25.00
_cell_measurement_theta_min 2.5
_cell_volume 3466(2)
_computing_cell_refinement 'Bruker SAINT'
_computing_data_collection 'Bruker APEX'
_computing_data_reduction 'Bruker SAINT'
_computing_molecular_graphics 'SHELXL 5.1, XP (Sheldrick, 1994)'
_computing_publication_material SHELXL-97
_computing_structure_refinement 'SHELXL-2014 (Sheldrick, 2014)'
_computing_structure_solution 'SHELXS-97 (Sheldrick, 2008)'
_diffrn_ambient_temperature 100(2)
_diffrn_measured_fraction_theta_full 0.981
_diffrn_measured_fraction_theta_max 0.995
_diffrn_measurement_device_type 'Bruker SMART APEX'
_diffrn_measurement_method \w
_diffrn_radiation_type MoK\a
_diffrn_radiation_wavelength 0.71073
_diffrn_reflns_av_R_equivalents 0.3027
_diffrn_reflns_av_unetI/netI 0.4967
_diffrn_reflns_Laue_measured_fraction_full 0.981
_diffrn_reflns_Laue_measured_fraction_max 0.995
_diffrn_reflns_limit_h_max 14
_diffrn_reflns_limit_h_min -14
_diffrn_reflns_limit_k_max 17
_diffrn_reflns_limit_k_min -17
_diffrn_reflns_limit_l_max 25
_diffrn_reflns_limit_l_min -25
_diffrn_reflns_number 42165
_diffrn_reflns_point_group_measured_fraction_full 0.981
_diffrn_reflns_point_group_measured_fraction_max 0.995
_diffrn_reflns_theta_full 25.242
_diffrn_reflns_theta_max 25.106
_diffrn_reflns_theta_min 2.021
_diffrn_source 'fine-focus sealed tube'
_exptl_absorpt_coefficient_mu 0.649
_exptl_absorpt_correction_T_max 0.925
_exptl_absorpt_correction_T_min 0.890
_exptl_absorpt_correction_type multi-scan
_exptl_absorpt_process_details 'SADABS 2.05 (Sheldrick, 2002)'
_exptl_crystal_colour 'dark red'
_exptl_crystal_density_diffrn 1.210
_exptl_crystal_description block
_exptl_crystal_F_000 1322
_exptl_crystal_size_max 0.200
_exptl_crystal_size_mid 0.150
_exptl_crystal_size_min 0.120
_refine_diff_density_max 0.614
_refine_diff_density_min -0.794
_refine_diff_density_rms 0.131
_refine_ls_extinction_method none
_refine_ls_goodness_of_fit_ref 1.013
_refine_ls_hydrogen_treatment constr
_refine_ls_matrix_type full
_refine_ls_number_parameters 517
_refine_ls_number_reflns 12311
_refine_ls_number_restraints 0
_refine_ls_restrained_S_all 1.013
_refine_ls_R_factor_all 0.3930
_refine_ls_R_factor_gt 0.1591
_refine_ls_shift/su_max 0.001
_refine_ls_shift/su_mean 0.000
_refine_ls_structure_factor_coef Fsqd
_refine_ls_weighting_details 'w=1/[\s^2^(Fo^2^)+(0.2000P)^2^] where P=(Fo^2^+2Fc^2^)/3'
_refine_ls_weighting_scheme calc
_refine_ls_wR_factor_gt 0.3490
_refine_ls_wR_factor_ref 0.4507
_reflns_Friedel_coverage 0.000
_reflns_number_gt 3441
_reflns_number_total 12311
_reflns_threshold_expression 'I > 2\s(I)'
_cod_data_source_file d3sc00858d2.cif
_cod_data_source_block shelx
_cod_depositor_comments 'Adding full bibliography for 1569118--1569120.cif.'
_cod_original_formula_sum 'C72 H72 Cl2 N10 O Zn1.50'
_cod_database_code 1569118
_shelx_space_group_comment
;
The symmetry employed for this shelxl refinement is uniquely defined
by the following loop, which should always be used as a source of
symmetry information in preference to the above space-group names.
They are only intended as comments.
;
_shelx_estimated_absorpt_t_min 0.881
_shelx_estimated_absorpt_t_max 0.926
_shelxl_version_number 2014-3

loop_
_space_group_symop_operation_xyz
'x, y, z'
'-x, -y, -z'

loop_
_atom_site_label
_atom_site_type_symbol
_atom_site_fract_x
_atom_site_fract_y
_atom_site_fract_z
_atom_site_U_iso_or_equiv
_atom_site_adp_type
_atom_site_occupancy
_atom_site_site_symmetry_order
_atom_site_calc_flag
_atom_site_refinement_flags_posn
_atom_site_refinement_flags_adp
_atom_site_refinement_flags_occupancy
_atom_site_disorder_assembly
_atom_site_disorder_group
Zn1 Zn 0.89522(16) 0.36292(15) 1.30811(9) 0.0818(8) Uani 1 1 d . . . . .
Zn2 Zn 1.0000 0.0000 1.0000 0.0614(9) Uani 1 2 d S . P . .
Cl1 Cl 1.3604(4) -0.3441(3) 1.0852(3) 0.1142(19) Uani 1 1 d . . . . .
Cl2 Cl 1.3829(3) 0.0096(3) 1.1282(2) 0.0792(14) Uani 1 1 d . . . . .
O1 O 0.7003(7) 0.1094(8) 1.2205(4) 0.067(3) Uani 1 1 d . . . . .
N1 N 0.7946(11) 0.3982(10) 1.2278(7) 0.077(4) Uani 1 1 d . . . . .
N1L N 1.0515(11) 0.2355(11) 1.2786(6) 0.095(5) Uani 1 1 d . . . . .
N2L N 1.250(2) 0.1333(19) 1.3544(11) 0.226(12) Uani 1 1 d . . . . .
H2LA H 1.2202 0.1926 1.3699 0.272 Uiso 1 1 calc R U . . .
H2LB H 1.3272 0.0969 1.3558 0.272 Uiso 1 1 calc R U . . .
C1L C 1.073(2) 0.135(2) 1.3220(11) 0.134(8) Uiso 1 1 d . . . . .
C2L C 1.173(5) 0.096(4) 1.327(2) 0.29(2) Uiso 1 1 d . . . . .
C3L C 1.225(4) -0.014(3) 1.367(2) 0.32(2) Uiso 1 1 d . . . . .
H3LA H 1.3089 -0.0551 1.3563 0.382 Uiso 1 1 calc R U . . .
H3LB H 1.2167 -0.0083 1.4126 0.382 Uiso 1 1 calc R U . . .
C4L C 1.134(3) -0.059(2) 1.3427(15) 0.239(14) Uiso 1 1 d . . . . .
H4LA H 1.1634 -0.0799 1.3008 0.287 Uiso 1 1 calc R U . . .
H4LB H 1.1452 -0.1217 1.3697 0.287 Uiso 1 1 calc R U . . .
C5L C 1.002(3) -0.001(3) 1.3372(16) 0.242(15) Uiso 1 1 d . . . . .
H5LA H 0.9643 -0.0389 1.3166 0.290 Uiso 1 1 calc R U . . .
H5LB H 0.9635 0.0159 1.3783 0.290 Uiso 1 1 calc R U . . .
C6L C 0.9990(17) 0.0787(15) 1.3033(9) 0.109(6) Uiso 1 1 d . . . . .
H1LA H 0.9148 0.1274 1.3010 0.130 Uiso 1 1 calc R U . . .
H1LB H 1.0244 0.0589 1.2607 0.130 Uiso 1 1 calc R U . . .
N2 N 0.9630(10) 0.4731(9) 1.2728(8) 0.071(4) Uani 1 1 d . . . . .
N3 N 0.9604(12) 0.3648(12) 1.3963(8) 0.090(5) Uani 1 1 d . . . . .
N3L N 0.9644(11) 0.1705(10) 1.0202(7) 0.113(5) Uani 1 1 d . . . . .
H3LC H 0.9310 0.2122 0.9857 0.136 Uiso 1 1 calc R U . . .
H3LD H 0.9091 0.1879 1.0515 0.136 Uiso 1 1 calc R U . . .
N4 N 0.7818(11) 0.3002(10) 1.3491(7) 0.080(4) Uani 1 1 d . . . . .
N4L N 0.9960(17) 0.1998(13) 1.1460(8) 0.156(7) Uani 1 1 d . . . . .
H4LC H 0.9583 0.1594 1.1429 0.187 Uiso 1 1 calc R U . . .
H4LD H 0.9953 0.2248 1.1816 0.187 Uiso 1 1 calc R U . . .
N5 N 0.8253(8) 0.0375(7) 1.0277(5) 0.043(3) Uani 1 1 d . . . . .
N6 N 1.0501(8) -0.0590(7) 1.0886(5) 0.046(3) Uani 1 1 d . . . . .
C1 C 0.7171(14) 0.3544(12) 1.2140(8) 0.064(5) Uani 1 1 d . . . . .
C2 C 0.6949(13) 0.3730(13) 1.1474(8) 0.076(5) Uani 1 1 d . . . . .
C3 C 0.7550(13) 0.4327(13) 1.1247(8) 0.070(5) Uani 1 1 d . . . . .
C4 C 0.8190(14) 0.4454(13) 1.1722(9) 0.069(5) Uani 1 1 d . . . . .
C5 C 0.8909(15) 0.5006(10) 1.1710(8) 0.079(5) Uani 1 1 d . . . . .
H5A H 0.8922 0.5363 1.1316 0.095 Uiso 1 1 calc R U . . .
C6 C 0.9594(14) 0.5151(12) 1.2132(9) 0.066(5) Uani 1 1 d . . . . .
C7 C 1.0340(14) 0.5709(12) 1.2059(10) 0.077(5) Uani 1 1 d . . . . .
C7L C 1.068(2) 0.1932(17) 1.0374(12) 0.131(8) Uiso 1 1 d . . . . .
C8 C 1.0869(16) 0.5637(14) 1.2579(12) 0.095(6) Uani 1 1 d . . . . .
C8L C 1.062(2) 0.2263(19) 1.0903(14) 0.150(9) Uiso 1 1 d . . . . .
C9 C 1.0447(15) 0.4991(16) 1.3049(13) 0.101(7) Uani 1 1 d . . . . .
C9L C 1.153(2) 0.2629(17) 1.1082(10) 0.145(8) Uiso 1 1 d . . . . .
H9LA H 1.1123 0.3289 1.1260 0.174 Uiso 1 1 calc R U . . .
H9LB H 1.2036 0.2139 1.1411 0.174 Uiso 1 1 calc R U . . .
C10 C 1.0781(18) 0.4642(18) 1.3663(11) 0.100(7) Uani 1 1 d . . . . .
H10A H 1.1385 0.4827 1.3805 0.120 Uiso 1 1 calc R U . . .
C10L C 1.231(2) 0.2757(17) 1.0569(11) 0.147(8) Uiso 1 1 d . . . . .
H10B H 1.2256 0.3465 1.0552 0.176 Uiso 1 1 calc R U . . .
H10C H 1.3136 0.2309 1.0685 0.176 Uiso 1 1 calc R U . . .
C11 C 1.0386(18) 0.4086(17) 1.4088(12) 0.102(7) Uani 1 1 d . . . . .
C11L C 1.215(2) 0.257(2) 0.9938(12) 0.179(10) Uiso 1 1 d . . . . .
H11A H 1.1985 0.3213 0.9670 0.215 Uiso 1 1 calc R U . . .
H11B H 1.2910 0.2066 0.9794 0.215 Uiso 1 1 calc R U . . .
C12 C 1.0772(17) 0.378(2) 1.4691(15) 0.148(12) Uani 1 1 d . . . . .
C12L C 1.1240(15) 0.2229(13) 0.9838(8) 0.095(6) Uiso 1 1 d . . . . .
H12A H 1.1584 0.1640 0.9587 0.114 Uiso 1 1 calc R U . . .
H12B H 1.0616 0.2776 0.9586 0.114 Uiso 1 1 calc R U . . .
C13 C 1.017(2) 0.3251(18) 1.4930(10) 0.125(8) Uani 1 1 d . . . . .
C14 C 0.9424(19) 0.310(2) 1.4487(11) 0.120(8) Uani 1 1 d . . . . .
C15 C 0.8660(18) 0.2608(19) 1.4577(10) 0.130(9) Uani 1 1 d . . . . .
H15A H 0.8658 0.2252 1.4973 0.156 Uiso 1 1 calc R U . . .
C16 C 0.786(2) 0.2584(18) 1.4120(10) 0.113(7) Uani 1 1 d . . . . .
C17 C 0.695(2) 0.2228(16) 1.4215(9) 0.100(6) Uani 1 1 d . . . . .
C18 C 0.6334(14) 0.2358(14) 1.3727(9) 0.081(5) Uani 1 1 d . . . . .
C19 C 0.6886(13) 0.2835(13) 1.3233(10) 0.078(5) Uani 1 1 d . . . . .
C20 C 0.6665(13) 0.3055(13) 1.2604(9) 0.074(5) Uani 1 1 d . . . . .
C21 C 0.6515(14) 0.3114(12) 1.1060(8) 0.086(5) Uiso 1 1 d . . . . .
H21A H 0.7023 0.2935 1.0683 0.103 Uiso 1 1 calc R U . . .
H21B H 0.6512 0.2484 1.1294 0.103 Uiso 1 1 calc R U . . .
C22 C 0.537(2) 0.379(2) 1.0909(12) 0.197(11) Uiso 1 1 d . . . . .
H22A H 0.5017 0.3474 1.0640 0.296 Uiso 1 1 calc R U . . .
H22B H 0.5399 0.4410 1.0691 0.296 Uiso 1 1 calc R U . . .
H22C H 0.4889 0.3949 1.1290 0.296 Uiso 1 1 calc R U . . .
C23 C 0.7591(15) 0.4686(13) 1.0580(8) 0.105(6) Uiso 1 1 d . . . . .
H23A H 0.7568 0.4172 1.0323 0.157 Uiso 1 1 calc R U . . .
H23B H 0.8328 0.4798 1.0491 0.157 Uiso 1 1 calc R U . . .
H23C H 0.6903 0.5325 1.0487 0.157 Uiso 1 1 calc R U . . .
C24 C 1.0582(16) 0.6168(14) 1.1493(9) 0.105(6) Uiso 1 1 d . . . . .
H24A H 1.0838 0.6712 1.1587 0.126 Uiso 1 1 calc R U . . .
H24B H 0.9825 0.6502 1.1264 0.126 Uiso 1 1 calc R U . . .
C25 C 1.1479(15) 0.5522(13) 1.1074(8) 0.111(6) Uiso 1 1 d . . . . .
H25A H 1.1467 0.5912 1.0672 0.166 Uiso 1 1 calc R U . . .
H25B H 1.1299 0.4931 1.1013 0.166 Uiso 1 1 calc R U . . .
H25C H 1.2270 0.5293 1.1256 0.166 Uiso 1 1 calc R U . . .
C26 C 1.1644(16) 0.6112(13) 1.2797(8) 0.110(6) Uiso 1 1 d . . . . .
H26A H 1.2085 0.6285 1.2443 0.165 Uiso 1 1 calc R U . . .
H26B H 1.2208 0.5633 1.3101 0.165 Uiso 1 1 calc R U . . .
H26C H 1.1151 0.6730 1.2992 0.165 Uiso 1 1 calc R U . . .
C27 C 1.164(2) 0.4015(17) 1.5002(10) 0.166(9) Uiso 1 1 d . . . . .
H27A H 1.1259 0.4415 1.5350 0.250 Uiso 1 1 calc R U . . .
H27B H 1.1975 0.4407 1.4707 0.250 Uiso 1 1 calc R U . . .
H27C H 1.2287 0.3381 1.5158 0.250 Uiso 1 1 calc R U . . .
C28 C 1.0375(19) 0.2583(16) 1.5613(10) 0.135(8) Uiso 1 1 d . . . . .
H28A H 1.0698 0.2898 1.5902 0.162 Uiso 1 1 calc R U . . .
H28B H 0.9598 0.2600 1.5783 0.162 Uiso 1 1 calc R U . . .
C29 C 1.119(2) 0.153(2) 1.5574(12) 0.202(12) Uiso 1 1 d . . . . .
H29A H 1.1276 0.1153 1.5987 0.302 Uiso 1 1 calc R U . . .
H29B H 1.1976 0.1504 1.5424 0.302 Uiso 1 1 calc R U . . .
H29C H 1.0880 0.1211 1.5286 0.302 Uiso 1 1 calc R U . . .
C30 C 0.6732(19) 0.1733(16) 1.4889(10) 0.156(9) Uiso 1 1 d . . . . .
H30A H 0.6185 0.1393 1.4854 0.233 Uiso 1 1 calc R U . . .
H30B H 0.6386 0.2269 1.5172 0.233 Uiso 1 1 calc R U . . .
H30C H 0.7494 0.1237 1.5053 0.233 Uiso 1 1 calc R U . . .
C31 C 0.5276(14) 0.2166(12) 1.3743(8) 0.089(5) Uiso 1 1 d . . . . .
H31A H 0.5392 0.1545 1.4024 0.107 Uiso 1 1 calc R U . . .
H31B H 0.5125 0.2037 1.3322 0.107 Uiso 1 1 calc R U . . .
C32 C 0.4203(19) 0.3034(16) 1.3962(10) 0.149(8) Uiso 1 1 d . . . . .
H32A H 0.3788 0.2774 1.4293 0.223 Uiso 1 1 calc R U . . .
H32B H 0.3662 0.3365 1.3614 0.223 Uiso 1 1 calc R U . . .
H32C H 0.4460 0.3529 1.4122 0.223 Uiso 1 1 calc R U . . .
C33 C 0.5684(14) 0.2792(12) 1.2382(7) 0.072(5) Uiso 1 1 d . . . . .
C34 C 0.4504(15) 0.3512(13) 1.2394(7) 0.088(5) Uiso 1 1 d . . . . .
H34A H 0.4364 0.4178 1.2496 0.106 Uiso 1 1 calc R U . . .
C35 C 0.3526(15) 0.3290(13) 1.2263(7) 0.092(6) Uiso 1 1 d . . . . .
H35A H 0.2741 0.3800 1.2256 0.111 Uiso 1 1 calc R U . . .
C36 C 0.3728(15) 0.2339(13) 1.2148(7) 0.089(5) Uiso 1 1 d . . . . .
H36A H 0.3066 0.2177 1.2072 0.107 Uiso 1 1 calc R U . . .
C37 C 0.4873(13) 0.1570(12) 1.2135(7) 0.078(5) Uiso 1 1 d . . . . .
H37A H 0.4988 0.0901 1.2051 0.094 Uiso 1 1 calc R U . . .
C38 C 0.5855(13) 0.1816(11) 1.2250(6) 0.062(4) Uiso 1 1 d . . . . .
C51 C 0.7845(12) 0.0154(10) 1.0865(7) 0.050(4) Uiso 1 1 d . . . . .
C52 C 0.6542(12) 0.0480(9) 1.0821(6) 0.056(4) Uiso 1 1 d . . . . .
H52A H 0.6019 0.0397 1.1143 0.067 Uiso 1 1 calc R U . . .
C53 C 0.6238(11) 0.0902(9) 1.0258(6) 0.048(4) Uiso 1 1 d . . . . .
H53A H 0.5444 0.1212 1.0111 0.058 Uiso 1 1 calc R U . . .
C54 C 0.7274(11) 0.0829(9) 0.9897(6) 0.039(3) Uiso 1 1 d . . . . .
C55 C 1.2676(10) -0.1136(8) 1.0727(5) 0.034(3) Uiso 1 1 d . . . . .
C56 C 1.1670(12) -0.1035(10) 1.1093(6) 0.050(4) Uiso 1 1 d . . . . .
C57 C 1.1650(12) -0.1365(9) 1.1749(6) 0.051(4) Uiso 1 1 d . . . . .
H57A H 1.2330 -0.1688 1.2005 0.061 Uiso 1 1 calc R U . . .
C58 C 1.0503(11) -0.1138(9) 1.1937(6) 0.050(4) Uiso 1 1 d . . . . .
H58A H 1.0227 -0.1274 1.2342 0.060 Uiso 1 1 calc R U . . .
C59 C 0.9779(11) -0.0639(9) 1.1388(6) 0.044(3) Uiso 1 1 d . . . . .
C60 C 0.8513(11) -0.0312(9) 1.1377(6) 0.044(3) Uiso 1 1 d . . . . .
C61 C 1.3846(6) -0.1718(7) 1.1072(4) 0.047(4) Uiso 1 1 d G . . . .
C62 C 1.4429(8) -0.1190(5) 1.1324(4) 0.057(4) Uiso 1 1 d G . . . .
C63 C 1.5500(8) -0.1719(7) 1.1630(4) 0.067(4) Uiso 1 1 d G . . . .
H63A H 1.5899 -0.1358 1.1802 0.081 Uiso 1 1 calc R U . . .
C64 C 1.5988(7) -0.2776(7) 1.1684(4) 0.079(5) Uiso 1 1 d G . . . .
H64A H 1.6720 -0.3137 1.1893 0.095 Uiso 1 1 calc R U . . .
C65 C 1.5404(9) -0.3304(5) 1.1432(5) 0.102(6) Uiso 1 1 d G . . . .
H65A H 1.5738 -0.4026 1.1469 0.122 Uiso 1 1 calc R U . . .
C66 C 1.4333(9) -0.2775(7) 1.1126(4) 0.078(5) Uiso 1 1 d G . . . .
C67 C 0.8007(10) -0.0592(9) 1.1955(6) 0.041(3) Uiso 1 1 d . . . . .
C68 C 0.8249(11) -0.1594(10) 1.2137(6) 0.057(4) Uiso 1 1 d . . . . .
H68A H 0.8733 -0.2099 1.1877 0.069 Uiso 1 1 calc R U . . .
C69 C 0.7805(12) -0.1887(12) 1.2688(7) 0.071(5) Uiso 1 1 d . . . . .
H69A H 0.8006 -0.2589 1.2811 0.085 Uiso 1 1 calc R U . . .
C70 C 0.7105(13) -0.1201(12) 1.3046(7) 0.074(5) Uiso 1 1 d . . . . .
H70A H 0.6793 -0.1425 1.3418 0.089 Uiso 1 1 calc R U . . .
C71 C 0.6821(12) -0.0236(11) 1.2915(7) 0.067(4) Uiso 1 1 d . . . . .
H71A H 0.6325 0.0246 1.3184 0.081 Uiso 1 1 calc R U . . .
C72 C 0.7286(12) 0.0067(12) 1.2352(7) 0.057(4) Uiso 1 1 d . . . . .

loop_
_atom_site_aniso_label
_atom_site_aniso_U_11
_atom_site_aniso_U_22
_atom_site_aniso_U_33
_atom_site_aniso_U_23
_atom_site_aniso_U_13
_atom_site_aniso_U_12
Zn1 0.0678(14) 0.0947(16) 0.0895(16) -0.0318(12) -0.0128(11) -0.0314(12)
Zn2 0.0278(14) 0.0804(19) 0.0703(19) -0.0151(15) -0.0004(12) -0.0130(13)
Cl1 0.085(3) 0.056(3) 0.201(6) -0.037(3) -0.041(3) -0.015(3)
Cl2 0.058(3) 0.070(3) 0.120(4) -0.013(3) -0.026(2) -0.031(2)
O1 0.036(6) 0.092(8) 0.078(7) -0.036(6) 0.004(5) -0.024(6)
N1 0.055(9) 0.072(10) 0.096(12) -0.041(9) -0.027(8) -0.006(8)
N1L 0.076(10) 0.101(11) 0.088(11) -0.039(9) 0.015(8) -0.010(8)
N2L 0.19(2) 0.27(3) 0.26(3) 0.06(2) -0.04(2) -0.15(2)
N2 0.045(8) 0.060(9) 0.121(13) -0.045(9) 0.010(8) -0.027(7)
N3 0.070(10) 0.114(13) 0.096(13) -0.043(10) -0.019(10) -0.035(9)
N3L 0.055(9) 0.111(12) 0.153(15) -0.036(11) -0.003(9) -0.004(9)
N4 0.084(11) 0.082(10) 0.085(12) -0.048(9) 0.012(9) -0.037(8)
N4L 0.24(2) 0.158(17) 0.107(14) -0.050(12) 0.030(14) -0.107(16)
N5 0.021(6) 0.045(7) 0.065(8) -0.018(6) -0.018(6) -0.010(5)
N6 0.024(6) 0.053(7) 0.067(8) -0.018(6) -0.008(6) -0.016(5)
C1 0.056(11) 0.067(12) 0.064(13) -0.029(10) -0.013(10) -0.011(9)
C2 0.060(11) 0.100(14) 0.069(13) -0.045(11) -0.006(10) -0.022(10)
C3 0.048(10) 0.086(13) 0.068(13) -0.012(10) -0.001(9) -0.015(10)
C4 0.067(12) 0.073(13) 0.070(13) -0.019(11) -0.020(10) -0.025(10)
C5 0.085(13) 0.031(10) 0.107(15) 0.003(9) -0.031(12) -0.006(9)
C6 0.062(12) 0.055(11) 0.065(13) -0.008(10) -0.021(10) 0.000(9)
C7 0.055(11) 0.070(12) 0.120(17) -0.017(12) -0.012(11) -0.035(10)
C8 0.081(14) 0.083(14) 0.15(2) -0.031(14) 0.000(14) -0.055(12)
C9 0.047(11) 0.076(14) 0.18(2) -0.081(16) 0.000(14) -0.001(11)
C10 0.093(16) 0.14(2) 0.072(16) -0.005(14) -0.024(13) -0.045(14)
C11 0.091(16) 0.125(19) 0.099(19) -0.026(15) -0.048(15) -0.042(14)
C12 0.057(13) 0.22(3) 0.21(3) -0.13(2) -0.016(16) -0.062(16)
C13 0.12(2) 0.16(2) 0.11(2) -0.045(16) -0.038(16) -0.065(17)
C14 0.078(16) 0.20(3) 0.072(17) -0.046(17) 0.009(14) -0.040(17)
C15 0.090(16) 0.23(3) 0.088(17) -0.026(16) -0.016(13) -0.076(18)
C16 0.112(18) 0.17(2) 0.073(17) -0.059(15) 0.037(14) -0.062(16)
C17 0.108(17) 0.158(19) 0.056(14) -0.032(13) 0.037(13) -0.074(15)
C18 0.060(12) 0.144(17) 0.057(12) -0.010(12) 0.012(10) -0.060(12)
C19 0.038(10) 0.107(14) 0.100(16) -0.031(12) -0.014(10) -0.034(10)
C20 0.055(11) 0.100(14) 0.070(14) -0.040(11) -0.014(10) -0.024(10)

loop_
_atom_type_symbol
_atom_type_description
_atom_type_scat_dispersion_real
_atom_type_scat_dispersion_imag
_atom_type_scat_source
C C 0.0033 0.0016 'International Tables Vol C Tables 4.2.6.8 and 6.1.1.4'
H H 0.0000 0.0000 'International Tables Vol C Tables 4.2.6.8 and 6.1.1.4'
N N 0.0061 0.0033 'International Tables Vol C Tables 4.2.6.8 and 6.1.1.4'
O O 0.0106 0.0060 'International Tables Vol C Tables 4.2.6.8 and 6.1.1.4'
Zn Zn 0.2839 1.4301 'International Tables Vol C Tables 4.2.6.8 and 6.1.1.4'
Cl Cl 0.1484 0.1585 'International Tables Vol C Tables 4.2.6.8 and 6.1.1.4'

loop_
_geom_angle_atom_site_label_1
_geom_angle_atom_site_label_2
_geom_angle_atom_site_label_3
_geom_angle
_geom_angle_site_symmetry_1
_geom_angle_site_symmetry_3
_geom_angle_publ_flag
N4 Zn1 N1 88.1(6) . . ?
N4 Zn1 N3 90.1(6) . . ?
N1 Zn1 N3 164.3(5) . . ?
N4 Zn1 N2 160.5(5) . . ?
N1 Zn1 N2 88.0(6) . . ?
N3 Zn1 N2 88.5(7) . . ?
N4 Zn1 N1L 105.7(5) . . ?
N1 Zn1 N1L 99.3(5) . . ?
N3 Zn1 N1L 96.2(5) . . ?
N2 Zn1 N1L 93.8(5) . . ?
N6 Zn2 N6 180.0 2_757 . ?
N6 Zn2 N5 88.9(4) 2_757 2_757 ?
N6 Zn2 N5 91.1(4) . 2_757 ?
N6 Zn2 N5 91.1(4) 2_757 . ?
N6 Zn2 N5 88.9(4) . . ?
N5 Zn2 N5 180.0(2) 2_757 . ?
N6 Zn2 N3L 86.0(4) 2_757 . ?
N6 Zn2 N3L 94.0(4) . . ?
N5 Zn2 N3L 95.6(4) 2_757 . ?
N5 Zn2 N3L 84.4(4) . . ?
N6 Zn2 N3L 94.0(4) 2_757 2_757 ?
N6 Zn2 N3L 86.0(4) . 2_757 ?
N5 Zn2 N3L 84.4(4) 2_757 2_757 ?
N5 Zn2 N3L 95.6(4) . 2_757 ?
N3L Zn2 N3L 180.0 . 2_757 ?
C72 O1 C38 122.7(11) . . ?
C1 N1 C4 106.9(14) . . ?
C1 N1 Zn1 125.7(14) . . ?
C4 N1 Zn1 124.9(12) . . ?
C1L N1L Zn1 111.7(12) . . ?
C2L C1L C6L 121(4) . . ?
C2L C1L N1L 105(4) . . ?
C6L C1L N1L 112(2) . . ?
C1L C2L N2L 127(5) . . ?
C1L C2L C3L 117(5) . . ?
N2L C2L C3L 94(4) . . ?
C4L C3L C2L 97(3) . . ?
C5L C4L C3L 125(3) . . ?
C6L C5L C4L 100(3) . . ?
C5L C6L C1L 119(2) . . ?
C6 N2 C9 106.9(18) . . ?
C6 N2 Zn1 127.4(12) . . ?
C9 N2 Zn1 124.3(17) . . ?
C14 N3 C11 110(2) . . ?
C14 N3 Zn1 123.5(14) . . ?
C11 N3 Zn1 126.4(16) . . ?
C7L N3L Zn2 118.4(11) . . ?
C19 N4 C16 104.6(16) . . ?
C19 N4 Zn1 129.9(14) . . ?
C16 N4 Zn1 125.5(13) . . ?
C54 N5 C51 107.6(10) . . ?
C54 N5 Zn2 125.7(9) . . ?
C51 N5 Zn2 126.5(8) . . ?
C59 N6 C56 106.9(10) . . ?
C59 N6 Zn2 127.7(8) . . ?
C56 N6 Zn2 125.3(9) . . ?
N1 C1 C20 122.5(15) . . ?
N1 C1 C2 108.8(16) . . ?
C20 C1 C2 128.6(16) . . ?
C3 C2 C1 105.3(14) . . ?
C3 C2 C21 123.8(16) . . ?
C1 C2 C21 127.9(17) . . ?
C2 C3 C4 109.6(16) . . ?
C2 C3 C23 124.0(16) . . ?
C4 C3 C23 126.1(18) . . ?
C5 C4 N1 120.9(16) . . ?
C5 C4 C3 130(2) . . ?
N1 C4 C3 109.1(16) . . ?
C6 C5 C4 134.6(18) . . ?
C5 C6 N2 120.2(18) . . ?
C5 C6 C7 129.8(19) . . ?
N2 C6 C7 110.1(15) . . ?
C8 C7 C24 124.5(19) . . ?
C8 C7 C6 110.2(18) . . ?
C24 C7 C6 124.9(19) . . ?
C8L C7L C12L 124(3) . . ?
C8L C7L N3L 117(2) . . ?
C12L C7L N3L 112(2) . . ?
C7 C8 C26 135(2) . . ?
C7 C8 C9 107.1(17) . . ?
C26 C8 C9 118.1(19) . . ?
C7L C8L C9L 121(3) . . ?
C7L C8L N4L 124(3) . . ?
C9L C8L N4L 112(2) . . ?
C10 C9 N2 124(2) . . ?
C10 C9 C8 130(2) . . ?
N2 C9 C8 106(2) . . ?
C10L C9L C8L 114(2) . . ?
C11 C10 C9 130(2) . . ?
C11L C10L C9L 122(2) . . ?
C10 C11 C12 126(2) . . ?
C10 C11 N3 124(2) . . ?
C12 C11 N3 109(2) . . ?
C12L C11L C10L 118(2) . . ?
C13 C12 C11 105.4(18) . . ?
C13 C12 C27 127(3) . . ?
C11 C12 C27 128(3) . . ?
C11L C12L C7L 117(2) . . ?
C12 C13 C14 113(2) . . ?
C12 C13 C28 127(2) . . ?
C14 C13 C28 119(2) . . ?
N3 C14 C15 128(2) . . ?
N3 C14 C13 102(2) . . ?
C15 C14 C13 129(3) . . ?
C14 C15 C16 125(2) . . ?
C17 C16 N4 107.7(18) . . ?
C17 C16 C15 127(2) . . ?
N4 C16 C15 125(2) . . ?
C18 C17 C16 113.3(18) . . ?
C18 C17 C30 126(2) . . ?
C16 C17 C30 120(2) . . ?
C17 C18 C31 122.1(19) . . ?
C17 C18 C19 105.5(16) . . ?
C31 C18 C19 132.0(16) . . ?
C20 C19 N4 120.4(17) . . ?
C20 C19 C18 130.6(16) . . ?
N4 C19 C18 108.8(15) . . ?
C19 C20 C1 130.1(15) . . ?
C19 C20 C33 115.2(17) . . ?
C1 C20 C33 114.6(15) . . ?
C22 C21 C2 102.8(16) . . ?
C7 C24 C25 118.1(17) . . ?
C29 C28 C13 112.2(19) . . ?
C18 C31 C32 112.8(16) . . ?
C38 C33 C34 117.2(15) . . ?
C38 C33 C20 123.0(14) . . ?
C34 C33 C20 119.1(14) . . ?
C35 C34 C33 122.7(16) . . ?
C36 C35 C34 118.1(17) . . ?
C35 C36 C37 122.9(17) . . ?
C36 C37 C38 118.3(15) . . ?
O1 C38 C33 119.2(13) . . ?
O1 C38 C37 119.9(13) . . ?
C33 C38 C37 120.8(15) . . ?
C60 C51 N5 127.2(12) . . ?
C60 C51 C52 126.2(13) . . ?
N5 C51 C52 106.5(11) . . ?
C53 C52 C51 107.6(13) . . ?
C52 C53 C54 109.8(12) . . ?
C55 C54 N5 124.7(11) 2_757 . ?
C55 C54 C53 127.0(12) 2_757 . ?
N5 C54 C53 108.3(11) . . ?
C54 C55 C56 128.0(11) 2_757 . ?
C54 C55 C61 118.6(10) 2_757 . ?
C56 C55 C61 113.3(10) . . ?
C55 C56 N6 125.1(12) . . ?
C55 C56 C57 126.5(12) . . ?
N6 C56 C57 108.4(11) . . ?
C58 C57 C56 108.8(12) . . ?
C57 C58 C59 105.8(12) . . ?
N6 C59 C60 125.7(11) . . ?
N6 C59 C58 110.1(11) . . ?
C60 C59 C58 124.1(12) . . ?
C51 C60 C59 123.7(12) . . ?
C51 C60 C67 122.7(12) . . ?
C59 C60 C67 113.4(11) . . ?
C62 C61 C66 120.0 . . ?
C62 C61 C55 120.0(7) . . ?
C66 C61 C55 119.9(7) . . ?
C63 C62 C61 120.0 . . ?
C63 C62 Cl2 119.3(6) . . ?
C61 C62 Cl2 120.7(6) . . ?
C62 C63 C64 120.0 . . ?
C65 C64 C63 120.0 . . ?
C64 C65 C66 120.0 . . ?
C65 C66 C61 120.0 . . ?
C65 C66 Cl1 119.0(6) . . ?
C61 C66 Cl1 121.0(6) . . ?
C72 C67 C68 114.6(13) . . ?
C72 C67 C60 125.5(12) . . ?
C68 C67 C60 119.9(12) . . ?
C67 C68 C69 121.4(14) . . ?
C70 C69 C68 120.4(16) . . ?
C71 C70 C69 123.0(17) . . ?
C70 C71 C72 116.8(15) . . ?
C67 C72 O1 118.3(13) . . ?
C67 C72 C71 123.9(15) . . ?
O1 C72 C71 117.8(13) . . ?

loop_
_geom_bond_atom_site_label_1
_geom_bond_atom_site_label_2
_geom_bond_distance
_geom_bond_site_symmetry_2
_geom_bond_publ_flag
Zn1 N4 2.048(14) . ?
Zn1 N1 2.084(13) . ?
Zn1 N3 2.114(14) . ?
Zn1 N2 2.115(13) . ?
Zn1 N1L 2.183(12) . ?
Zn2 N6 2.036(10) 2_757 ?
Zn2 N6 2.036(10) . ?
Zn2 N5 2.054(9) 2_757 ?
Zn2 N5 2.054(9) . ?
Zn2 N3L 2.397(14) . ?
Zn2 N3L 2.397(14) 2_757 ?
Cl1 C66 1.703(8) . ?
Cl2 C62 1.691(8) . ?
O1 C72 1.382(15) . ?
O1 C38 1.382(15) . ?
N1 C1 1.383(18) . ?
N1 C4 1.393(19) . ?
N1L C1L 1.57(2) . ?
N2L C2L 1.43(5) . ?
C1L C2L 1.13(5) . ?
C1L C6L 1.52(3) . ?
C2L C3L 1.63(5) . ?
C3L C4L 1.61(4) . ?
C4L C5L 1.50(3) . ?
C5L C6L 1.28(3) . ?
N2 C6 1.362(18) . ?
N2 C9 1.426(19) . ?
N3 C14 1.37(2) . ?
N3 C11 1.38(2) . ?
N3L C7L 1.49(2) . ?
N4 C19 1.404(17) . ?
N4 C16 1.42(2) . ?
N4L C8L 1.51(3) . ?
N5 C54 1.382(13) . ?
N5 C51 1.393(15) . ?
N6 C59 1.375(14) . ?
N6 C56 1.391(14) . ?
C1 C20 1.42(2) . ?
C1 C2 1.46(2) . ?
C2 C3 1.37(2) . ?
C2 C21 1.57(2) . ?
C3 C4 1.39(2) . ?
C3 C23 1.48(2) . ?
C4 C5 1.39(2) . ?
C5 C6 1.35(2) . ?
C6 C7 1.42(2) . ?
C7 C8 1.30(2) . ?
C7 C24 1.40(2) . ?
C7L C8L 1.27(3) . ?
C7L C12L 1.43(2) . ?
C8 C26 1.48(2) . ?
C8 C9 1.51(3) . ?
C8L C9L 1.49(3) . ?
C9 C10 1.39(2) . ?
C9L C10L 1.46(2) . ?
C10 C11 1.35(2) . ?
C10L C11L 1.46(3) . ?
C11 C12 1.38(3) . ?
C11L C12L 1.41(2) . ?
C12 C13 1.31(3) . ?
C12 C27 1.45(3) . ?
C13 C14 1.44(3) . ?
C13 C28 1.65(3) . ?
C14 C15 1.37(3) . ?
C15 C16 1.43(2) . ?
C16 C17 1.40(2) . ?
C17 C18 1.28(2) . ?
C17 C30 1.61(2) . ?
C18 C31 1.42(2) . ?
C18 C19 1.48(2) . ?
C19 C20 1.38(2) . ?
C20 C33 1.504(19) . ?
C21 C22 1.38(2) . ?
C24 C25 1.47(2) . ?
C28 C29 1.46(3) . ?
C31 C32 1.51(2) . ?
C33 C38 1.392(18) . ?
C33 C34 1.406(19) . ?
C34 C35 1.401(19) . ?
C35 C36 1.337(19) . ?
C36 C37 1.401(19) . ?
C37 C38 1.416(18) . ?
C51 C60 1.361(15) . ?
C51 C52 1.476(16) . ?
C52 C53 1.306(15) . ?
C53 C54 1.421(15) . ?
C54 C55 1.382(15) 2_757 ?
C55 C54 1.382(15) 2_757 ?
C55 C56 1.391(15) . ?
C55 C61 1.529(12) . ?
C56 C57 1.450(16) . ?
C57 C58 1.356(15) . ?
C58 C59 1.464(15) . ?
C59 C60 1.428(15) . ?
C60 C67 1.453(16) . ?
C61 C62 1.3900 . ?
C61 C66 1.3900 . ?
C62 C63 1.3900 . ?
C63 C64 1.3900 . ?
C64 C65 1.3900 . ?
C65 C66 1.3900 . ?
C67 C72 1.357(16) . ?
C67 C68 1.368(15) . ?
C68 C69 1.377(17) . ?
C69 C70 1.314(17) . ?
C70 C71 1.292(17) . ?
C71 C72 1.416(17) . ?
